data_8101581
loop_
_publ_author_name
'Poje, Nevenka'
'Poje, Mirko'
'Vickovi\'c, Ivan'

_publ_section_title
;
Crystal structure of (-)-4R,5R-(2R,3R-butylenedioxy)-3,7-
dimethyltetrahydropurine-2,6,8-trione, C~11~H~16~N~4~O~5~
;
_journal_issue 4
_journal_name_full 'Zeitschrift f\"ur Kristallographie - New Crystal Structures'
_journal_page_first 531
_journal_page_last 532
_journal_volume 214
_journal_year 1999
_chemical_formula_analytical 'C11 H16 N4 O5'
_chemical_formula_sum 'C11 H16 N4 O5'
_chemical_formula_weight 284.27
_chemical_temperature_decomposition 529.5(5)
_space_group_IT_number 19
_symmetry_cell_setting orthorhombic
_symmetry_Int_Tables_number 19
_symmetry_space_group_name_Hall 'P 2ac 2ab'
_symmetry_space_group_name_H-M 'P 21 21 21'
_cell_angle_alpha 90.00
_cell_angle_beta 90.00
_cell_angle_gamma 90.00
_cell_formula_units_Z 4
_cell_length_a 6.625(1)
_cell_length_b 14.297(4)
_cell_length_c 14.377(3)
_cell_measurement_temperature 293(2)
_cell_volume 1361.8(5)
_diffrn_ambient_temperature 293(2)
_exptl_crystal_density_diffrn 1.386
_exptl_crystal_density_meas 1.39
_refine_diff_density_rms 0.035
_refine_ls_R_factor_obs 0.0400
_cod_depositor_comments
;
The following automatic conversions were performed:

'_chemical_melting_point' tag was changed to
'_chemical_temperature_decomposition' since the value had been given
as '529-530 dec'. The value was changed to '529.5(5)' - the average
value was taken and precision was estimated.

Automatic conversion script
Id: cif_fix_values 1646 2011-03-28 12:23:43Z adriana 
;
_cod_database_code 8101581

loop_
_symmetry_equiv_pos_as_xyz
'x, y, z'
'-x+1/2, -y, z+1/2'
'x+1/2, -y+1/2, -z'
'-x, y+1/2, -z+1/2'

loop_
_atom_site_aniso_label
_atom_site_aniso_U_11
_atom_site_aniso_U_22
_atom_site_aniso_U_33
_atom_site_aniso_U_12
_atom_site_aniso_U_13
_atom_site_aniso_U_23
O2 0.0484(14) 0.0284(11) 0.0708(16) -0.0077(11) -0.0035(14) 0.0036(12)
O4 0.0230(10) 0.0409(12) 0.0432(12) 0.0039(10) -0.0007(10) -0.0063(10)
O5 0.0247(10) 0.0395(12) 0.0383(11) -0.0063(10) -0.0042(11) -0.0054(10)
O6 0.0322(12) 0.0480(14) 0.0566(15) -0.0087(11) 0.0104(13) -0.0110(13)
O8 0.0629(17) 0.0592(16) 0.0546(15) 0.0061(15) -0.0113(15) 0.0182(14)
N1 0.0359(14) 0.0249(12) 0.0532(17) 0.0011(11) 0.0006(15) -0.0059(12)
N3 0.0296(13) 0.0297(13) 0.0437(14) -0.0055(11) 0.0030(13) 0.0048(12)
N7 0.0348(14) 0.0309(13) 0.0445(15) -0.0040(11) -0.0005(14) 0.0100(12)
N9 0.0261(13) 0.0379(14) 0.0453(15) -0.0011(12) -0.0086(12) 0.0044(13)
C2 0.0298(16) 0.0275(14) 0.0420(18) -0.0001(13) -0.0056(15) 0.0024(14)
C3 0.0353(17) 0.0439(18) 0.0618(23) -0.0077(17) 0.0159(18) 0.0041(18)
C4 0.0205(13) 0.0303(15) 0.0378(17) -0.0023(12) -0.0041(15) -0.0002(14)
C5 0.0260(14) 0.0277(14) 0.0326(16) -0.0045(13) -0.0003(14) -0.0011(13)
C6 0.0231(14) 0.0319(14) 0.0390(17) 0.0009(13) -0.0033(14) -0.0020(14)
C7 0.0522(23) 0.0487(21) 0.0669(24) -0.0089(18) 0.0122(22) 0.0188(20)
C8 0.0398(19) 0.0312(15) 0.0425(18) 0.0053(15) -0.0049(17) 0.0023(15)
C2' 0.0314(16) 0.0462(18) 0.0361(17) -0.0001(16) -0.0031(15) 0.0016(15)
C3' 0.0330(16) 0.0322(15) 0.0351(16) -0.0031(14) -0.0017(14) -0.0072(14)
C1' 0.0440(20) 0.0768(25) 0.0408(18) 0.0050(22) 0.0011(19) -0.0089(20)
C4' 0.0388(19) 0.0543(21) 0.0495(20) -0.0071(18) -0.0073(18) -0.0098(18)

loop_
_atom_site_label
_atom_site_type_symbol
_atom_site_fract_x
_atom_site_fract_y
_atom_site_fract_z
_atom_site_U_iso_or_equiv
_atom_site_thermal_displace_type
_atom_site_occupancy
_atom_site_calc_flag
_atom_site_refinement_flags
_atom_site_disorder_group
O2 O 0.3532(4) 0.2681(2) 0.5541(2) 0.0492(6) Uani 1 d . .
O4 O 0.2667(3) 0.5750(2) 0.6404(2) 0.0357(5) Uani 1 d . .
O5 O 0.6792(3) 0.5645(2) 0.6038(2) 0.0342(5) Uani 1 d . .
O6 O 0.8089(4) 0.4724(2) 0.4432(2) 0.0456(6) Uani 1 d . .
O8 O 0.2401(4) 0.6581(2) 0.3702(2) 0.0589(7) Uani 1 d . .
N1 N 0.5685(4) 0.3743(2) 0.4956(2) 0.0380(6) Uani 1 d . .
N3 N 0.2975(4) 0.4208(2) 0.5895(2) 0.0343(6) Uani 1 d . .
N7 N 0.5045(4) 0.6171(2) 0.4672(2) 0.0367(6) Uani 1 d . .
N9 N 0.2108(4) 0.5453(2) 0.4850(2) 0.0364(6) Uani 1 d . .
C2 C 0.3989(5) 0.3507(2) 0.5476(2) 0.0331(7) Uani 1 d . .
C3 C 0.1064(5) 0.3958(2) 0.6372(3) 0.0470(8) Uani 1 d . .
C4 C 0.3247(5) 0.5187(2) 0.5651(2) 0.0295(6) Uani 1 d . .
C5 C 0.5439(4) 0.5420(2) 0.5333(2) 0.0288(6) Uani 1 d . .
C6 C 0.6532(4) 0.4605(2) 0.4853(2) 0.0313(6) Uani 1 d . .
C7 C 0.6608(7) 0.6744(3) 0.4239(3) 0.0559(9) Uani 1 d . .
C8 C 0.3106(6) 0.6127(2) 0.4337(2) 0.0378(7) Uani 1 d . .
C2' C 0.4138(5) 0.5817(3) 0.7158(2) 0.0379(7) Uani 1 d . .
C3' C 0.6018(5) 0.6261(2) 0.6760(2) 0.0334(6) Uani 1 d . .
C1' C 0.3177(6) 0.6381(3) 0.7925(2) 0.0539(9) Uani 1 d . .
C4' C 0.7732(6) 0.6375(3) 0.7428(3) 0.0475(8) Uani 1 d . .
H1 H 0.6346(4) 0.3277(2) 0.4728(2) 0.0380(7) Uiso 1 d . .
H9 H 0.0794(4) 0.5364(2) 0.4813(1) 0.0353(6) Uiso 1 d . .
H3A H 0.0473(5) 0.4502(2) 0.6647(3) 0.0488(9) Uiso 1 d . .
H3B H 0.1334(5) 0.3502(2) 0.6854(3) 0.0488(9) Uiso 1 d . .
H3C H 0.0134(5) 0.3688(2) 0.5932(3) 0.0488(9) Uiso 1 d . .
H7A H 0.7837(7) 0.6682(3) 0.4568(3) 0.0555(10) Uiso 1 d . .
H7B H 0.6167(7) 0.7387(3) 0.4243(3) 0.0555(10) Uiso 1 d . .
H7C H 0.6774(7) 0.6545(3) 0.3603(3) 0.0555(10) Uiso 1 d . .
H2' H 0.4490(5) 0.5199(3) 0.7411(2) 0.0374(8) Uiso 1 d . .
H3' H 0.5639(5) 0.6884(2) 0.6389(2) 0.0344(7) Uiso 1 d . .
H1'A H 0.1998(6) 0.6059(3) 0.8160(2) 0.0540(9) Uiso 1 d . .
H1'B H 0.2778(6) 0.6976(3) 0.7682(2) 0.0540(9) Uiso 1 d . .
H1'C H 0.4120(6) 0.6467(3) 0.8424(2) 0.0540(9) Uiso 1 d . .
H4'A H 0.8852(6) 0.6668(3) 0.7125(3) 0.0473(9) Uiso 1 d . .
H4'B H 0.8134(6) 0.5767(3) 0.7652(3) 0.0473(9) Uiso 1 d . .
H4'C H 0.7307(6) 0.6751(3) 0.7947(3) 0.0473(9) Uiso 1 d . .

loop_
_geom_bond_atom_site_label_1
_geom_bond_atom_site_label_2
_geom_bond_distance
_geom_bond_site_symmetry_2
_geom_bond_publ_flag
O2 C2 1.223(4) . no
O4 C4 1.403(4) . no
O4 C2' 1.461(4) . no
O5 C5 1.391(4) . no
O5 C3' 1.455(4) . no
O6 C6 1.208(4) . no
O8 C8 1.214(4) . no
N1 C2 1.391(4) . no
N1 C6 1.362(4) . no
N3 C2 1.349(4) . no
N3 C3 1.484(4) . no
N3 C4 1.454(4) . no
N7 C5 1.457(4) . no
N7 C7 1.460(5) . no
N7 C8 1.373(5) . no
N9 C4 1.428(4) . no
N9 C8 1.382(4) . no
C4 C5 1.558(4) . no
C5 C6 1.536(4) . no
C2' C3' 1.511(5) . no
C2' C1' 1.507(5) . no
C3' C4' 1.496(5) . no
N1 H1 0.862(4) . no
N9 H9 0.881(4) . no
C3 H3A 0.956(5) . no
C3 H3B 0.968(5) . no
C3 H3C 0.964(5) . no
C7 H7A 0.946(6) . no
C7 H7B 0.965(6) . no
C7 H7C 0.964(6) . no
C2' H2' 0.984(6) . no
C3' H3' 1.068(4) . no
C1' H1'A 0.968(6) . no
C1' H1'B 0.957(6) . no
C1' H1'C 0.959(5) . no
C4' H4'A 0.957(6) . no
C4' H4'B 0.964(6) . no
C4' H4'C 0.962(6) . no

loop_
_cod_related_entry_id
_cod_related_entry_database
_cod_related_entry_code
1 ChemSpider 21183524
